data_7039165
loop_
_publ_author_name
'Alcock, Leighton J.'
'Cavigliasso, Germ\'an'
'Willis, Anthony C.'
'Stranger, Robert'
'Ralph, Stephen F.'

_publ_section_title
;
 Trigonal prismatic metal complexes: a not so rare coordination geometry?
;
_journal_issue 22
_journal_name_full 'Dalton transactions (Cambridge, England : 2003)'
_journal_page_first 9036
_journal_page_last 9040
_journal_paper_doi 10.1039/c6dt01176d
_journal_volume 45
_journal_year 2016
_chemical_compound_source ' from U of Wollongong'
_chemical_formula_moiety 'C25 H54 Hg N6 2+, (N O3 -)2, 2(H2 O)'
_chemical_formula_sum 'C25 H58 Hg N8 O8'
_chemical_formula_weight 799.38
_chemical_name_systematic
;
1,5,5,9,13,13,20,20-octamethyl-3,7,11,15,18,22-hexaazabicyclo[7.7.7]tricosanemercury(II) nitrate dihydrate
;
_space_group_IT_number 62
_symmetry_cell_setting orthorhombic
_symmetry_space_group_name_Hall '-P 2ac 2n'
_symmetry_space_group_name_H-M 'P n m a'
_atom_sites_solution_hydrogens geom
_atom_sites_solution_primary direct
_audit_creation_date 11-10-06
_audit_creation_method CRYSTALS_ver_14.11
_audit_update_record
;
2016-02-29 deposited with the CCDC.
2016-04-20 downloaded from the CCDC.
;
_cell_angle_alpha 90.00
_cell_angle_beta 90.00
_cell_angle_gamma 90.00
_cell_formula_units_Z 4
_cell_length_a 18.6126(3)
_cell_length_b 16.4042(2)
_cell_length_c 10.5731(2)
_cell_measurement_reflns_used 76950
_cell_measurement_temperature 200
_cell_measurement_theta_max 30
_cell_measurement_theta_min 3
_cell_volume 3228.23(9)
_computing_cell_refinement 'DENZO/SCALEPACK (Otwinowski & Minor, 1997)'
_computing_data_collection 'COLLECT (Nonius, 2001).'
_computing_data_reduction 'DENZO/SCALEPACK (Otwinowski & Minor, 1997)'
_computing_molecular_graphics
; 
ORTEP-II (Johnson 1976) in teXsan (MSC, 1992-1997)
;
_computing_publication_material 'CRYSTALS (Betteridge et al., 2003)'
_computing_structure_refinement 'CRYSTALS (Betteridge et al., 2003)'
_computing_structure_solution 'SIR92 (Altomare et al., 1994)'
_diffrn_ambient_temperature 200
_diffrn_measured_fraction_theta_full 0.998
_diffrn_measured_fraction_theta_max 0.998
_diffrn_measurement_device Area
_diffrn_measurement_device_type 'Nonius KappaCCD'
_diffrn_radiation_monochromator graphite
_diffrn_radiation_type 'Mo K\a'
_diffrn_radiation_wavelength 0.71073
_diffrn_reflns_av_R_equivalents 0.047
_diffrn_reflns_limit_h_max 26
_diffrn_reflns_limit_h_min -26
_diffrn_reflns_limit_k_max 22
_diffrn_reflns_limit_k_min -23
_diffrn_reflns_limit_l_max 14
_diffrn_reflns_limit_l_min -14
_diffrn_reflns_number 52233
_diffrn_reflns_theta_full 30.028
_diffrn_reflns_theta_max 30.028
_diffrn_reflns_theta_min 2.916
_diffrn_standards_number 0
_exptl_absorpt_coefficient_mu 4.825
_exptl_absorpt_correction_T_max 0.646
_exptl_absorpt_correction_T_min 0.517
_exptl_absorpt_correction_type integration
_exptl_absorpt_process_details
;
via Gaussian method (Coppens, 1970) implemented in maXus (2000)
;
_exptl_crystal_colour colourless
_exptl_crystal_density_diffrn 1.653
_exptl_crystal_density_method 'not measured'
_exptl_crystal_description block
_exptl_crystal_F_000 1632
_exptl_crystal_size_max 0.200
_exptl_crystal_size_mid 0.140
_exptl_crystal_size_min 0.100
_refine_diff_density_max 1.58
_refine_diff_density_min -1.26
_refine_ls_goodness_of_fit_ref 0.9915
_refine_ls_hydrogen_treatment mixed
_refine_ls_matrix_type full
_refine_ls_number_parameters 251
_refine_ls_number_reflns 4853
_refine_ls_number_restraints 38
_refine_ls_R_factor_all 0.0387
_refine_ls_R_factor_gt 0.0263
_refine_ls_shift/su_max 0.0061509
_refine_ls_shift/su_mean 0.0003737
_refine_ls_structure_factor_coef Fsqd
_refine_ls_weighting_details
;
 Method= Modified Sheldrick 
 w=1/[\s^2^(F^2^) + ( 0.02P)^2^ + 5.13P] 
 ,where P=(max(Fo^2^,0) + 2Fc^2^)/3 
;
_refine_ls_weighting_scheme calc
_refine_ls_wR_factor_all 0.0575
_refine_ls_wR_factor_gt 0.0543
_refine_ls_wR_factor_ref 0.0575
_reflns_limit_h_max 26
_reflns_limit_h_min 0
_reflns_limit_k_max 23
_reflns_limit_k_min 0
_reflns_limit_l_max 14
_reflns_limit_l_min 0
_reflns_number_gt 3984
_reflns_number_total 4853
_reflns_threshold_expression I>2.0\s(I)
_oxford_diffrn_Wilson_B_factor 1.82
_oxford_diffrn_Wilson_scale 34.29
_oxford_refine_ls_r_factor_ref 0.0387
_oxford_refine_ls_scale 0.17886(5)
_oxford_reflns_number_all 4853
_oxford_reflns_threshold_expression_ref I>-10.0\s(I)
_oxford_structure_analysis_title 'transform axes for std setting of sp gp'
_cod_data_source_file c6dt01176d2.cif
_cod_data_source_block ral1103a
_cod_depositor_comments 'Adding full bibliography for 7039163--7039165.cif.'
_cod_original_sg_symbol_H-M 'P n m a '
_cod_database_code 7039165

loop_
_symmetry_equiv_pos_as_xyz
x,y,z
-x,-y,-z
-x+1/2,y+1/2,z+1/2
x+1/2,-y+1/2,-z+1/2
x,-y+1/2,z
-x,y+1/2,-z
-x+1/2,-y,z+1/2
x+1/2,y,-z+1/2

loop_
_atom_site_label
_atom_site_type_symbol
_atom_site_fract_x
_atom_site_fract_y
_atom_site_fract_z
_atom_site_U_iso_or_equiv
_atom_site_occupancy
_atom_site_adp_type
_atom_site_refinement_flags_posn
_atom_site_refinement_flags_adp
_atom_site_refinement_flags_occupancy
Hg1 Hg 0.666067(8) 0.2500 0.681619(12) 0.0229 1.0000 Uani S T .
O51 O 0.5985(3) 0.4980(5) 0.1440(5) 0.0840 0.573(8) Uani D U P
O52 O 0.6367(3) 0.5525(4) 0.3140(6) 0.0719 0.573(8) Uani D U P
O53 O 0.6041(5) 0.4307(6) 0.3147(9) 0.1172 0.573(8) Uani D U P
O55 O 0.5430(4) 0.4471(6) 0.2035(7) 0.0894 0.427(8) Uani D U P
O56 O 0.6125(7) 0.5512(5) 0.2261(12) 0.1386 0.427(8) Uani D U P
O57 O 0.6369(6) 0.4351(8) 0.3169(9) 0.0779 0.427(8) Uani D U P
O60 O 0.48467(17) 0.5923(2) 0.0546(3) 0.0791 1.0000 Uani . . .
N4 N 0.75438(13) 0.34895(14) 0.6075(2) 0.0263 1.0000 Uani . . .
N10 N 0.66173(13) 0.34849(14) 0.8535(2) 0.0262 1.0000 Uani . . .
N16 N 0.58464(12) 0.34861(13) 0.5852(2) 0.0248 1.0000 Uani . . .
N50 N 0.6131(4) 0.4938(5) 0.2584(7) 0.0506 0.573(8) Uani D U P
N54 N 0.5978(5) 0.4783(5) 0.2512(8) 0.0489 0.427(8) Uani D U P
C1 C 0.6654(2) 0.55222(18) 0.6803(3) 0.0435 1.0000 Uani . . .
C2 C 0.66575(16) 0.45828(16) 0.6810(2) 0.0284 1.0000 Uani . . .
C3 C 0.72401(16) 0.43150(16) 0.5866(3) 0.0313 1.0000 Uani . . .
C5 C 0.80089(16) 0.32793(19) 0.4986(2) 0.0311 1.0000 Uani . . .
C6 C 0.8452(2) 0.2500 0.5111(4) 0.0296 1.0000 Uani S T .
C7 C 0.8974(2) 0.2500 0.3982(4) 0.0419 1.0000 Uani S T .
C8 C 0.8891(2) 0.2500 0.6335(4) 0.0383 1.0000 Uani S T .
C9 C 0.68373(17) 0.43239(17) 0.8172(3) 0.0322 1.0000 Uani . . .
C11 C 0.69748(15) 0.32786(17) 0.9747(2) 0.0286 1.0000 Uani . . .
C12 C 0.6722(2) 0.2500 1.0400(4) 0.0267 1.0000 Uani S T .
C13 C 0.7087(3) 0.2500 1.1713(4) 0.0356 1.0000 Uani S T .
C14 C 0.5911(2) 0.2500 1.0605(4) 0.0355 1.0000 Uani S T .
C15 C 0.59002(16) 0.43185(16) 0.6408(3) 0.0307 1.0000 Uani . . .
C17 C 0.50747(15) 0.32802(17) 0.5745(3) 0.0297 1.0000 Uani . . .
C18 C 0.4898(2) 0.2500 0.5006(3) 0.0262 1.0000 Uani S T .
C19 C 0.4075(2) 0.2500 0.4847(4) 0.0371 1.0000 Uani S T .
C20 C 0.5250(2) 0.2500 0.3708(4) 0.0311 1.0000 Uani S T .
H11 H 0.6300 0.5715 0.7377 0.0523 1.0000 Uiso R . .
H12 H 0.7113 0.5718 0.7054 0.0523 1.0000 Uiso R . .
H13 H 0.6548 0.5712 0.5976 0.0523 1.0000 Uiso R . .
H31 H 0.7623 0.4696 0.5913 0.0376 1.0000 Uiso R . .
H32 H 0.7036 0.4327 0.5042 0.0376 1.0000 Uiso R . .
H41 H 0.7835(18) 0.353(2) 0.673(3) 0.0324 1.0000 Uiso . . .
H51 H 0.8333 0.3719 0.4858 0.0373 1.0000 Uiso R . .
H52 H 0.7709 0.3222 0.4264 0.0373 1.0000 Uiso R . .
H71 H 0.8708 0.2500 0.3215 0.0504 1.0000 Uiso R . .
H72 H 0.9271 0.2971 0.4020 0.0504 1.0000 Uiso R . .
H81 H 0.8576 0.2500 0.7040 0.0460 1.0000 Uiso R . .
H82 H 0.9209 0.2953 0.6337 0.0460 1.0000 Uiso R . .
H91 H 0.7343 0.4364 0.8278 0.0387 1.0000 Uiso R . .
H92 H 0.6606 0.4694 0.8730 0.0387 1.0000 Uiso R . .
H101 H 0.6181(18) 0.349(2) 0.862(3) 0.0328 1.0000 Uiso . . .
H111 H 0.7475 0.3224 0.9585 0.0343 1.0000 Uiso R . .
H112 H 0.6898 0.3719 1.0315 0.0343 1.0000 Uiso R . .
H131 H 0.7594 0.2500 1.1610 0.0428 1.0000 Uiso R . .
H132 H 0.6943 0.2971 1.2170 0.0428 1.0000 Uiso R . .
H141 H 0.5674 0.2500 0.9811 0.0426 1.0000 Uiso R . .
H142 H 0.5781 0.2951 1.1119 0.0426 1.0000 Uiso R . .
H151 H 0.5600 0.4337 0.7133 0.0369 1.0000 Uiso R . .
H152 H 0.5731 0.4697 0.5796 0.0369 1.0000 Uiso R . .
H161 H 0.6012(17) 0.3519(19) 0.513(3) 0.0303 1.0000 Uiso . . .
H171 H 0.4889 0.3220 0.6577 0.0356 1.0000 Uiso R . .
H172 H 0.4840 0.3722 0.5337 0.0356 1.0000 Uiso R . .
H191 H 0.3853 0.2500 0.5656 0.0446 1.0000 Uiso R . .
H192 H 0.3932 0.2973 0.4394 0.0446 1.0000 Uiso R . .
H201 H 0.5757 0.2500 0.3802 0.0373 1.0000 Uiso R . .
H202 H 0.5083 0.2954 0.3235 0.0373 1.0000 Uiso R . .

loop_
_atom_site_aniso_label
_atom_site_aniso_U_11
_atom_site_aniso_U_22
_atom_site_aniso_U_33
_atom_site_aniso_U_23
_atom_site_aniso_U_13
_atom_site_aniso_U_12
Hg1 0.02654(7) 0.02058(7) 0.02172(7) 0.0000 -0.00093(6) 0.0000
O51 0.087(5) 0.120(6) 0.045(3) 0.025(3) -0.004(3) 0.029(4)
O52 0.079(4) 0.063(4) 0.074(4) -0.012(3) 0.008(3) 0.000(3)
O53 0.185(12) 0.096(6) 0.070(5) 0.038(5) -0.014(6) -0.060(8)
O55 0.072(5) 0.115(7) 0.082(6) -0.023(5) -0.027(4) 0.025(5)
O56 0.120(10) 0.053(5) 0.243(19) 0.067(9) 0.103(11) 0.024(5)
O57 0.089(7) 0.081(8) 0.064(6) 0.027(5) -0.026(5) 0.023(6)
O60 0.068(2) 0.090(2) 0.078(2) 0.0037(19) 0.0006(16) 0.0240(18)
N4 0.0295(12) 0.0289(11) 0.0206(10) 0.0026(9) -0.0010(9) -0.0024(9)
N10 0.0295(11) 0.0271(11) 0.0221(10) 0.0017(8) -0.0021(9) -0.0023(10)
N16 0.0292(11) 0.0234(10) 0.0217(10) -0.0017(9) -0.0004(9) -0.0018(9)
N50 0.037(3) 0.064(5) 0.050(4) 0.004(4) 0.005(3) -0.004(3)
N54 0.053(6) 0.054(5) 0.040(5) 0.009(4) 0.008(4) 0.019(4)
C1 0.066(2) 0.0193(12) 0.0447(17) 0.0011(12) 0.0020(18) -0.0056(14)
C2 0.0408(14) 0.0181(10) 0.0261(12) 0.0002(10) 0.0000(13) -0.0026(11)
C3 0.0392(16) 0.0240(13) 0.0306(14) 0.0060(11) 0.0000(12) -0.0043(11)
C5 0.0328(15) 0.0407(15) 0.0196(12) 0.0047(11) 0.0009(11) -0.0059(13)
C6 0.023(2) 0.046(2) 0.0207(17) 0.0000 0.0017(14) 0.0000
C7 0.034(2) 0.063(3) 0.029(2) 0.0000 0.0079(18) 0.0000
C8 0.034(2) 0.055(3) 0.0263(19) 0.0000 -0.0047(17) 0.0000
C9 0.0433(16) 0.0244(12) 0.0291(13) -0.0042(11) -0.0032(12) -0.0065(11)
C11 0.0296(13) 0.0328(14) 0.0235(12) -0.0028(11) -0.0059(11) -0.0018(11)
C12 0.0261(18) 0.0337(18) 0.0203(15) 0.0000 -0.0006(15) 0.0000
C13 0.042(2) 0.045(2) 0.0199(18) 0.0000 -0.0065(17) 0.0000
C14 0.030(2) 0.049(2) 0.027(2) 0.0000 0.0052(16) 0.0000
C15 0.0404(16) 0.0229(12) 0.0290(13) -0.0003(11) -0.0037(12) 0.0040(12)
C17 0.0272(13) 0.0327(13) 0.0291(13) -0.0049(11) 0.0008(11) 0.0024(12)
C18 0.026(2) 0.0299(18) 0.0224(16) 0.0000 -0.0006(14) 0.0000
C19 0.027(2) 0.045(2) 0.039(2) 0.0000 -0.0071(18) 0.0000
C20 0.036(2) 0.036(2) 0.0214(17) 0.0000 -0.0026(16) 0.0000

loop_
_atom_type_symbol
_atom_type_scat_dispersion_real
_atom_type_scat_dispersion_imag
_atom_type_scat_Cromer_Mann_a1
_atom_type_scat_Cromer_Mann_b1
_atom_type_scat_Cromer_Mann_a2
_atom_type_scat_Cromer_Mann_b2
_atom_type_scat_Cromer_Mann_a3
_atom_type_scat_Cromer_Mann_b3
_atom_type_scat_Cromer_Mann_a4
_atom_type_scat_Cromer_Mann_b4
_atom_type_scat_Cromer_Mann_c
_atom_type_scat_source
C 0.0033 0.0016 2.3100 20.8439 1.0200 10.2075 1.5886 0.5687 0.8650 51.6512 0.2156 'International Tables Vol C 4.2.6.8 and 6.1.1.4'
H 0.0000 0.0000 0.4930 10.5109 0.3229 26.1257 0.1402 3.1424 0.0408 57.7998 0.0030 'International Tables Vol C 4.2.6.8 and 6.1.1.4'
Hg -2.3894 9.2266 20.6809 0.5450 19.0417 8.4484 21.6575 1.5729 5.9676 38.3246 12.6089 'International Tables Vol C 4.2.6.8 and 6.1.1.4'
N 0.0061 0.0033 12.2126 0.0057 3.1322 9.8933 2.0125 28.9975 1.1663 0.5826 -11.5290 'International Tables Vol C 4.2.6.8 and 6.1.1.4'
O 0.0106 0.0060 3.0485 13.2771 2.2868 5.7011 1.5463 0.3239 0.8670 32.9089 0.2508 'International Tables Vol C 4.2.6.8 and 6.1.1.4'

loop_
_exptl_crystal_face_index_h
_exptl_crystal_face_index_k
_exptl_crystal_face_index_l
_exptl_crystal_face_perp_dist
-1 0 0 0.001
1 0 0 0.100
0 1 1 0.070
0 -1 -1 0.070
0 -1 1 0.050
0 1 -1 0.080
0 1 0 0.109
0 -1 0 0.093
3 -3 0 0.117
-3 -3 0 0.050
3 3 0 0.132
-3 3 0 0.065
1 0 1 0.095
-1 0 -1 0.060
1 0 -1 0.110
-1 0 1 0.043

loop_
_geom_angle_atom_site_label_1
_geom_angle_site_symmetry_1
_geom_angle_atom_site_label_2
_geom_angle_atom_site_label_3
_geom_angle_site_symmetry_3
_geom_angle
_geom_angle_publ_flag
N16 5_555 Hg1 N4 5_555 80.97(8) yes
N16 5_555 Hg1 N10 5_555 81.46(8) yes
N4 5_555 Hg1 N10 5_555 79.66(8) yes
N16 5_555 Hg1 N4 . 136.50(8) yes
N4 5_555 Hg1 N4 . 83.43(11) yes
N10 5_555 Hg1 N4 . 134.76(8) yes
N16 5_555 Hg1 N10 . 137.04(8) yes
N4 5_555 Hg1 N10 . 134.76(8) yes
N10 5_555 Hg1 N10 . 83.21(11) yes
N4 . Hg1 N10 . 79.66(8) yes
N16 5_555 Hg1 N16 . 83.05(10) yes
N4 5_555 Hg1 N16 . 136.50(8) yes
N10 5_555 Hg1 N16 . 137.04(8) yes
N4 . Hg1 N16 . 80.97(8) yes
N10 . Hg1 N16 . 81.46(8) yes
Hg1 . N4 C3 . 113.48(17) yes
Hg1 . N4 C5 . 119.25(17) yes
C3 . N4 C5 . 108.6(2) yes
Hg1 . N4 H41 . 102(2) no
C3 . N4 H41 . 106(2) no
C5 . N4 H41 . 106(2) no
Hg1 . N10 C9 . 114.38(16) yes
Hg1 . N10 C11 . 118.62(17) yes
C9 . N10 C11 . 108.1(2) yes
Hg1 . N10 H101 . 97(2) no
C9 . N10 H101 . 107(2) no
C11 . N10 H101 . 111(2) no
Hg1 . N16 C15 . 113.63(16) yes
Hg1 . N16 C17 . 118.90(16) yes
C15 . N16 C17 . 107.7(2) yes
Hg1 . N16 H161 . 101(2) no
C15 . N16 H161 . 106(2) no
C17 . N16 H161 . 108(2) no
O51 . N50 O52 . 120.6(8) yes
O51 . N50 O53 . 119.9(8) yes
O52 . N50 O53 . 119.6(8) yes
O56 . N54 O55 . 119.0(9) yes
O56 . N54 O57 . 122.6(10) yes
O55 . N54 O57 . 118.4(9) yes
C2 . C1 H11 . 109.5 no
C2 . C1 H12 . 109.5 no
H11 . C1 H12 . 109.5 no
C2 . C1 H13 . 109.5 no
H11 . C1 H13 . 109.5 no
H12 . C1 H13 . 109.5 no
C1 . C2 C3 . 106.6(2) yes
C1 . C2 C9 . 106.3(2) yes
C3 . C2 C9 . 112.0(2) yes
C1 . C2 C15 . 106.1(2) yes
C3 . C2 C15 . 112.8(2) yes
C9 . C2 C15 . 112.4(2) yes
C2 . C3 N4 . 115.6(2) yes
C2 . C3 H31 . 107.9 no
N4 . C3 H31 . 107.9 no
C2 . C3 H32 . 107.9 no
N4 . C3 H32 . 107.9 no
H31 . C3 H32 . 109.5 no
N4 . C5 C6 . 116.3(2) yes
N4 . C5 H51 . 107.7 no
C6 . C5 H51 . 107.7 no
N4 . C5 H52 . 107.7 no
C6 . C5 H52 . 107.7 no
H51 . C5 H52 . 109.5 no
C5 . C6 C5 5_555 113.6(3) yes
C5 . C6 C7 . 105.9(2) yes
C5 5_555 C6 C7 . 105.9(2) yes
C5 . C6 C8 . 111.2(2) yes
C5 5_555 C6 C8 . 111.2(2) yes
C7 . C6 C8 . 108.6(3) yes
C6 . C7 H72 5_555 109.5 no
C6 . C7 H71 . 109.5 no
H72 5_555 C7 H71 . 109.9 no
C6 . C7 H72 . 109.5 no
H72 5_555 C7 H72 . 108.7 no
H71 . C7 H72 . 109.9 no
C6 . C8 H82 5_555 109.5 no
C6 . C8 H81 . 109.5 no
H82 5_555 C8 H81 . 112.6 no
C6 . C8 H82 . 109.5 no
H82 5_555 C8 H82 . 103.1 no
H81 . C8 H82 . 112.6 no
C2 . C9 N10 . 115.9(2) yes
C2 . C9 H91 . 107.8 no
N10 . C9 H91 . 107.8 no
C2 . C9 H92 . 107.8 no
N10 . C9 H92 . 107.8 no
H91 . C9 H92 . 109.5 no
N10 . C11 C12 . 116.3(2) yes
N10 . C11 H111 . 107.7 no
C12 . C11 H111 . 107.8 no
N10 . C11 H112 . 107.7 no
C12 . C11 H112 . 107.7 no
H111 . C11 H112 . 109.5 no
C11 . C12 C11 5_555 113.7(3) yes
C11 . C12 C13 . 105.7(2) yes
C11 5_555 C12 C13 . 105.7(2) yes
C11 . C12 C14 . 111.7(2) yes
C11 5_555 C12 C14 . 111.7(2) yes
C13 . C12 C14 . 107.9(3) yes
C12 . C13 H132 5_555 109.5 no
C12 . C13 H131 . 109.5 no
H132 5_555 C13 H131 . 109.8 no
C12 . C13 H132 . 109.5 no
H132 5_555 C13 H132 . 108.8 no
H131 . C13 H132 . 109.8 no
C12 . C14 H142 5_555 109.5 no
C12 . C14 H141 . 109.5 no
H142 5_555 C14 H141 . 112.9 no
C12 . C14 H142 . 109.5 no
H142 5_555 C14 H142 . 102.4 no
H141 . C14 H142 . 112.9 no
C2 . C15 N16 . 115.5(2) yes
C2 . C15 H151 . 108.0 no
N16 . C15 H151 . 108.0 no
C2 . C15 H152 . 108.0 no
N16 . C15 H152 . 108.0 no
H151 . C15 H152 . 109.5 no
N16 . C17 C18 . 115.9(2) yes
N16 . C17 H171 . 107.9 no
C18 . C17 H171 . 107.9 no
N16 . C17 H172 . 107.8 no
C18 . C17 H172 . 107.8 no
H171 . C17 H172 . 109.5 no
C17 5_555 C18 C17 . 112.9(3) yes
C17 5_555 C18 C19 . 105.5(2) yes
C17 . C18 C19 . 105.5(2) yes
C17 5_555 C18 C20 . 111.6(2) yes
C17 . C18 C20 . 111.6(2) yes
C19 . C18 C20 . 109.3(3) yes
C18 . C19 H192 5_555 109.5 no
C18 . C19 H191 . 109.5 no
H192 5_555 C19 H191 . 109.4 no
C18 . C19 H192 . 109.5 no
H192 5_555 C19 H192 . 109.6 no
H191 . C19 H192 . 109.4 no
C18 . C20 H202 5_555 109.5 no
C18 . C20 H201 . 109.5 no
H202 5_555 C20 H201 . 112.4 no
C18 . C20 H202 . 109.5 no
H202 5_555 C20 H202 . 103.3 no
H201 . C20 H202 . 112.4 no

loop_
_geom_bond_atom_site_label_1
_geom_bond_atom_site_label_2
_geom_bond_site_symmetry_2
_geom_bond_distance
_geom_bond_publ_flag
Hg1 N16 5_555 2.440(2) yes
Hg1 N4 5_555 2.439(2) yes
Hg1 N10 5_555 2.433(2) yes
Hg1 N4 . 2.439(2) yes
Hg1 N10 . 2.433(2) yes
Hg1 N16 . 2.440(2) yes
O51 N50 . 1.242(7) yes
O52 N50 . 1.210(7) yes
O52 N54 . 1.564(12) yes
O53 N50 . 1.207(8) yes
O55 N54 . 1.248(8) yes
O56 N54 . 1.254(8) yes
O57 N54 . 1.230(8) yes
N4 C3 . 1.484(3) yes
N4 C5 . 1.482(3) yes
N4 H41 . 0.88(3) no
N10 C9 . 1.486(4) yes
N10 C11 . 1.483(3) yes
N10 H101 . 0.82(3) no
N16 C15 . 1.490(3) yes
N16 C17 . 1.480(3) yes
N16 H161 . 0.82(3) no
C1 C2 . 1.541(4) yes
C1 H11 . 0.950 no
C1 H12 . 0.950 no
C1 H13 . 0.950 no
C2 C3 . 1.538(4) yes
C2 C9 . 1.539(4) yes
C2 C15 . 1.535(4) yes
C3 H31 . 0.950 no
C3 H32 . 0.950 no
C5 C6 . 1.528(4) yes
C5 H51 . 0.950 no
C5 H52 . 0.950 no
C6 C7 . 1.539(5) yes
C6 C8 . 1.530(5) yes
C7 H72 5_555 0.950 no
C7 H71 . 0.950 no
C7 H72 . 0.950 no
C8 H82 5_555 0.950 no
C8 H81 . 0.948 no
C8 H82 . 0.950 no
C9 H91 . 0.950 no
C9 H92 . 0.950 no
C11 C12 . 1.526(3) yes
C11 H111 . 0.950 no
C11 H112 . 0.950 no
C12 C13 . 1.546(5) yes
C12 C14 . 1.526(5) yes
C13 H132 5_555 0.950 no
C13 H131 . 0.950 no
C13 H132 . 0.950 no
C14 H142 5_555 0.950 no
C14 H141 . 0.948 no
C14 H142 . 0.950 no
C15 H151 . 0.950 no
C15 H152 . 0.950 no
C17 C18 . 1.535(3) yes
C17 H171 . 0.950 no
C17 H172 . 0.950 no
C18 C19 . 1.542(5) yes
C18 C20 . 1.521(5) yes
C19 H192 5_555 0.950 no
C19 H191 . 0.950 no
C19 H192 . 0.950 no
C20 H202 5_555 0.950 no
C20 H201 . 0.948 no
C20 H202 . 0.950 no

loop_
_geom_contact_atom_site_label_1
_geom_contact_atom_site_label_2
_geom_contact_distance
_geom_contact_site_symmetry_2
_geom_contact_publ_flag
O51 O60 2.788(7) . no
O51 O60 3.000(7) 2_665 no
O51 C3 3.552(7) 7_664 no
O52 C9 3.352(6) 7_664 no
O52 N4 3.390(7) 7_664 no
O52 C17 3.526(7) 2_666 no
O52 C3 3.546(7) 7_664 no
O53 N16 3.18(1) . no
O53 C20 3.36(1) . no
O53 C15 3.46(1) . no
O55 O60 2.851(8) 2_665 no
O55 O60 3.055(9) . no
O55 C15 3.575(9) 2_666 no
O56 O60 3.07(1) . no
O56 N4 3.22(1) 7_664 no
O56 C3 3.39(1) 7_664 no
O56 C8 3.405(9) 7_664 no
O56 C5 3.51(1) 7_664 no
O57 C3 3.28(1) . no
O57 N16 3.32(1) . no
O57 C15 3.53(1) . no
O60 N10 3.052(4) 2_666 no
O60 C14 3.188(4) 6_656 no
O60 O60 3.291(7) 2_665 no
O60 C9 3.439(4) 2_666 no
O60 N54 3.500(9) . no
O60 C15 3.530(4) 2_666 no
O60 C8 3.593(4) 7_664 no
C14 C20 3.504(6) 1_556 no

loop_
_geom_hbond_atom_site_label_D
_geom_hbond_atom_site_label_H
_geom_hbond_atom_site_label_A
_geom_hbond_site_symmetry_A
_geom_hbond_angle_DHA
_geom_hbond_distance_DH
_geom_hbond_distance_HA
_geom_hbond_distance_DA
_geom_hbond_publ_flag
N4 H41 O56 7_665 133(3) 0.88(3) 2.55(3) 3.224(4) yes
N10 H101 O60 2_666 151(3) 0.82(3) 2.31(3) 3.051(4) yes
N16 H161 O53 . 146(3) 0.82(3) 2.46(3) 3.181(4) yes
N16 H161 O57 . 151(3) 0.82(3) 2.57(3) 3.317(4) yes

loop_
_geom_torsion_atom_site_label_1
_geom_torsion_atom_site_label_2
_geom_torsion_atom_site_label_3
_geom_torsion_atom_site_label_4
_geom_torsion_site_symmetry_2
_geom_torsion_site_symmetry_3
_geom_torsion_site_symmetry_4
_geom_torsion
_geom_torsion_publ_flag
Hg1 N4 C3 C2 . . . 36.4(3) no
Hg1 N4 C5 C6 . . . -56.0(3) no
Hg1 N4 C3 C2 5 5 5 -36.4(3) no
Hg1 N4 C5 C6 5 5 . 56.0(3) no
Hg1 N10 C9 C2 . . . 32.7(3) no
Hg1 N10 C11 C12 . . . -57.7(3) no
Hg1 N10 C9 C2 5 5 5 -32.7(3) no
Hg1 N10 C11 C12 5 5 . 57.7(3) no
Hg1 N16 C15 C2 . . . 35.7(3) no
Hg1 N16 C17 C18 . . . -57.9(3) no
Hg1 N16 C15 C2 5 5 5 -35.7(3) no
Hg1 N16 C17 C18 5 5 . 57.9(3) no
N4 Hg1 N4 C3 . 5 5 -161.0(1) no
N4 Hg1 N4 C5 . 5 5 -31.1(2) no
N4 Hg1 N10 C9 . . . 25.2(2) no
N4 Hg1 N10 C11 . . . -104.3(2) no
N4 Hg1 N10 C9 . 5 5 -95.0(2) no
N4 Hg1 N10 C11 . 5 5 34.5(2) no
N4 Hg1 N16 C15 . . . -59.0(2) no
N4 Hg1 N16 C17 . . . 172.5(2) no
N4 Hg1 N16 C15 . 5 5 129.4(2) no
N4 Hg1 N16 C17 . 5 5 -102.1(2) no
N4 C3 C2 C1 . . . 156.3(2) no
N4 C3 C2 C9 . . . 40.4(3) no
N4 C3 C2 C15 . . . -87.6(3) no
N4 C5 C6 C5 . . 5 73.6(4) no
N4 C5 C6 C7 . . . -170.5(2) no
N4 C5 C6 C8 . . . -52.8(4) no
N10 Hg1 N4 C3 . . . -61.1(2) no
N10 Hg1 N4 C5 . . . 168.9(2) no
N10 Hg1 N4 C3 . 5 5 130.6(2) no
N10 Hg1 N4 C5 . 5 5 -99.4(2) no
N10 Hg1 N10 C9 . 5 5 -163.2(2) no
N10 Hg1 N10 C11 . 5 5 -33.7(2) no
N10 Hg1 N16 C15 . . . 21.8(2) no
N10 Hg1 N16 C17 . . . -106.7(2) no
N10 Hg1 N16 C15 . 5 5 -92.1(2) no
N10 Hg1 N16 C17 . 5 5 36.4(2) no
N10 C9 C2 C1 . . . 158.5(3) no
N10 C9 C2 C3 . . . -85.4(3) no
N10 C9 C2 C15 . . . 42.8(3) no
N10 C11 C12 C11 . . 57 73.1(4) no
N10 C11 C12 C13 . . . -171.5(3) no
N10 C11 C12 C14 . . . -54.4(4) no
N16 Hg1 N4 C3 . . . 21.8(2) no
N16 Hg1 N4 C5 . . . -108.2(2) no
N16 Hg1 N4 C3 . 5 5 -91.6(2) no
N16 Hg1 N4 C5 . 5 5 38.4(2) no
N16 Hg1 N10 C9 . . . -57.1(2) no
N16 Hg1 N10 C11 . . . 173.4(2) no
N16 Hg1 N10 C9 . 5 5 127.2(2) no
N16 Hg1 N10 C11 . 5 5 -103.3(2) no
N16 Hg1 N16 C15 . 5 5 -161.6(1) no
N16 Hg1 N16 C17 . 5 5 -33.1(2) no
N16 C15 C2 C1 . . . 156.4(2) no
N16 C15 C2 C3 . . . 40.1(3) no
N16 C15 C2 C9 . . . -87.7(3) no
N16 C17 C18 C17 . . 5 74.1(4) no
N16 C17 C18 C19 . . . -171.0(2) no
N16 C17 C18 C20 . . . -52.5(3) no
N50 O51 O55 N54 . . . -3.7(7) no
N50 O51 O56 N54 . . . -13.5(7) no
N50 O52 O56 N54 . . . 8.5(6) no
N50 O53 O55 N54 . . . 0.6(8) no
N50 O53 O57 N54 . . . -9.3(7) no
N50 O55 O51 N54 . . . 3.7(7) no
N50 O55 O53 N54 . . . -0.6(8) no
N50 O56 O51 N54 . . . 13.5(7) no
N50 O56 O52 N54 . . . -8.5(6) no
N50 O57 O53 N54 . . . 9.3(7) no
C2 C3 N4 C5 . . . 171.5(2) no
C2 C9 N10 C11 . . . 167.2(2) no
C2 C15 N16 C17 . . . 169.7(2) no
C3 N4 C5 C6 . . . 171.9(2) no
C9 N10 C11 C12 . . . 169.9(2) no
C15 N16 C17 C18 . . . 171.0(2) no
